data_2208247
loop_
_publ_author_name
'Bolte, Michael'

_publ_section_title
;
 \m-Oxalato-bis[chlorotripyridinemanganese(II)] pyridine disolvate
;
_journal_coeditor_code BH2002
_journal_issue 3
_journal_name_full 'Acta Crystallographica Section E'
_journal_page_first m634
_journal_page_last m635
_journal_paper_doi 10.1107/S1600536806006568
_journal_volume 62
_journal_year 2006
_chemical_formula_iupac '[Mn2 (C2 O4) Cl2 (C5 H5 N)6], 2C5 H5 N'
_chemical_formula_moiety 'C32 H30 Cl2 Mn2 N6 O4, 2C5 H5 N'
_chemical_formula_sum 'C42 H40 Cl2 Mn2 N8 O4'
_chemical_formula_weight 901.60
_chemical_name_systematic
;
\m-Oxalato-bis[chlorotripyridinemanganese(II)] pyridine disolvate
;
_space_group_IT_number 2
_symmetry_cell_setting triclinic
_symmetry_space_group_name_Hall '-P 1'
_symmetry_space_group_name_H-M 'P -1'
_atom_sites_solution_hydrogens geom
_atom_sites_solution_primary direct
_atom_sites_solution_secondary difmap
_audit_creation_method SHELXL-97
_cell_angle_alpha 79.096(7)
_cell_angle_beta 82.110(7)
_cell_angle_gamma 89.374(7)
_cell_formula_units_Z 1
_cell_length_a 9.7867(8)
_cell_length_b 10.1883(9)
_cell_length_c 10.9221(9)
_cell_measurement_reflns_used 15958
_cell_measurement_temperature 173(2)
_cell_measurement_theta_max 27.2
_cell_measurement_theta_min 2.6
_cell_volume 1059.13(16)
_computing_cell_refinement X-AREA
_computing_data_collection 'X-AREA (Stoe & Cie, 2001)'
_computing_data_reduction X-AREA
_computing_molecular_graphics 'XP in SHELXTL-Plus (Sheldrick, 1991)'
_computing_publication_material 'SHELXL97 and PLATON (Spek, 2003)'
_computing_structure_refinement 'SHELXL97 (Sheldrick, 1997)'
_computing_structure_solution 'SHELXS97 (Sheldrick, 1990)'
_diffrn_ambient_temperature 173(2)
_diffrn_measured_fraction_theta_full 0.988
_diffrn_measured_fraction_theta_max 0.988
_diffrn_measurement_device_type 'Stoe IPDS-II two-circle'
_diffrn_measurement_method \w
_diffrn_radiation_monochromator graphite
_diffrn_radiation_source 'fine-focus sealed tube'
_diffrn_radiation_type MoK\a
_diffrn_radiation_wavelength 0.71073
_diffrn_reflns_av_R_equivalents 0.0413
_diffrn_reflns_av_sigmaI/netI 0.0289
_diffrn_reflns_limit_h_max 12
_diffrn_reflns_limit_h_min -12
_diffrn_reflns_limit_k_max 13
_diffrn_reflns_limit_k_min -13
_diffrn_reflns_limit_l_max 13
_diffrn_reflns_limit_l_min -14
_diffrn_reflns_number 15958
_diffrn_reflns_theta_full 27.66
_diffrn_reflns_theta_max 27.66
_diffrn_reflns_theta_min 2.64
_diffrn_standards_decay_% 0
_diffrn_standards_interval_time 0
_diffrn_standards_number 0
_exptl_absorpt_coefficient_mu 0.773
_exptl_absorpt_correction_T_max 0.9129
_exptl_absorpt_correction_T_min 0.7371
_exptl_absorpt_correction_type multi-scan
_exptl_absorpt_process_details '(MULABS; Blessing, 1995; Spek, 2003)'
_exptl_crystal_colour colourless
_exptl_crystal_density_diffrn 1.414
_exptl_crystal_density_method 'not measured'
_exptl_crystal_description plate
_exptl_crystal_F_000 464
_exptl_crystal_size_max 0.42
_exptl_crystal_size_mid 0.14
_exptl_crystal_size_min 0.12
_refine_diff_density_max 0.312
_refine_diff_density_min -0.447
_refine_ls_extinction_method none
_refine_ls_goodness_of_fit_ref 1.028
_refine_ls_hydrogen_treatment constr
_refine_ls_matrix_type full
_refine_ls_number_parameters 262
_refine_ls_number_reflns 4899
_refine_ls_number_restraints 0
_refine_ls_restrained_S_all 1.028
_refine_ls_R_factor_all 0.0300
_refine_ls_R_factor_gt 0.0275
_refine_ls_shift/su_max 0.000
_refine_ls_shift/su_mean 0.000
_refine_ls_structure_factor_coef Fsqd
_refine_ls_weighting_details 'calc w=1/[\s^2^(Fo^2^)+(0.0473P)^2^+0.1483P] where P=(Fo^2^+2Fc^2^)/3'
_refine_ls_weighting_scheme calc
_refine_ls_wR_factor_gt 0.0775
_refine_ls_wR_factor_ref 0.0789
_reflns_number_gt 4456
_reflns_number_total 4899
_reflns_threshold_expression I>2\s(I)
_cod_data_source_file bh2002.cif
_cod_data_source_block I
_cod_original_cell_volume 1059.13(15)
_cod_database_code 2208247
_cod_database_fobs_code 2208247

loop_
_symmetry_equiv_pos_as_xyz
'x, y, z'
'-x, -y, -z'

loop_
_atom_site_type_symbol
_atom_site_label
_atom_site_fract_x
_atom_site_fract_y
_atom_site_fract_z
_atom_site_U_iso_or_equiv
_atom_site_adp_type
_atom_site_calc_flag
_atom_site_refinement_flags
_atom_site_occupancy
Mn Mn1 0.364821(18) 0.179941(16) 0.323015(16) 0.02776(7) Uani d . 1
Cl Cl1 0.24336(4) 0.16727(4) 0.14458(3) 0.04645(10) Uani d . 1
C C1 0.52707(11) 0.06041(10) 0.52552(10) 0.0245(2) Uani d . 1
O O1 0.48980(9) 0.17474(8) 0.47746(8) 0.02919(17) Uani d . 1
O O2 0.60313(8) 0.03402(8) 0.60989(8) 0.02940(17) Uani d . 1
N N11 0.57929(11) 0.17541(10) 0.20202(10) 0.0331(2) Uani d . 1
C C12 0.60470(16) 0.08572(13) 0.12670(13) 0.0410(3) Uani d . 1
H H12 0.5299 0.0337 0.1138 0.049 Uiso calc R 1
C C13 0.73584(19) 0.06550(16) 0.06664(16) 0.0525(4) Uani d . 1
H H13 0.7502 0.0005 0.0145 0.063 Uiso calc R 1
C C14 0.84452(17) 0.14139(18) 0.08412(16) 0.0536(4) Uani d . 1
H H14 0.9351 0.1296 0.0441 0.064 Uiso calc R 1
C C15 0.81974(16) 0.23508(16) 0.16091(15) 0.0464(3) Uani d . 1
H H15 0.8928 0.2890 0.1743 0.056 Uiso calc R 1
C C16 0.68655(14) 0.24863(13) 0.21767(13) 0.0374(3) Uani d . 1
H H16 0.6700 0.3130 0.2704 0.045 Uiso calc R 1
N N21 0.16833(11) 0.17624(10) 0.46699(11) 0.0353(2) Uani d . 1
C C22 0.17132(15) 0.15621(14) 0.59143(14) 0.0418(3) Uani d . 1
H H22 0.2583 0.1556 0.6210 0.050 Uiso calc R 1
C C23 0.05323(17) 0.13638(16) 0.67886(17) 0.0506(4) Uani d . 1
H H23 0.0596 0.1214 0.7664 0.061 Uiso calc R 1
C C24 -0.07457(16) 0.13864(14) 0.63689(19) 0.0526(4) Uani d . 1
H H24 -0.1571 0.1246 0.6950 0.063 Uiso calc R 1
C C25 -0.07902(15) 0.16164(15) 0.50939(19) 0.0508(4) Uani d . 1
H H25 -0.1649 0.1657 0.4776 0.061 Uiso calc R 1
C C26 0.04310(14) 0.17872(13) 0.42839(16) 0.0426(3) Uani d . 1
H H26 0.0388 0.1930 0.3405 0.051 Uiso calc R 1
N N31 0.38207(10) 0.40698(10) 0.28494(9) 0.0286(2) Uani d . 1
C C32 0.38456(12) 0.47469(12) 0.37883(12) 0.0329(2) Uani d . 1
H H32 0.3819 0.4256 0.4623 0.039 Uiso calc R 1
C C33 0.39086(13) 0.61344(13) 0.35921(14) 0.0393(3) Uani d . 1
H H33 0.3919 0.6580 0.4280 0.047 Uiso calc R 1
C C34 0.39562(14) 0.68532(13) 0.23833(15) 0.0415(3) Uani d . 1
H H34 0.4000 0.7802 0.2225 0.050 Uiso calc R 1
C C35 0.39384(14) 0.61687(13) 0.14031(14) 0.0398(3) Uani d . 1
H H35 0.3973 0.6640 0.0561 0.048 Uiso calc R 1
C C36 0.38691(13) 0.47825(12) 0.16752(12) 0.0332(2) Uani d . 1
H H36 0.3855 0.4316 0.1001 0.040 Uiso calc R 1
N N41 0.76913(13) 0.54819(14) 0.31933(13) 0.0468(3) Uani d . 1
C C42 0.88782(16) 0.50591(15) 0.35806(14) 0.0433(3) Uani d . 1
H H42 0.8867 0.4677 0.4446 0.052 Uiso calc R 1
C C43 1.01255(15) 0.51405(15) 0.28050(15) 0.0450(3) Uani d . 1
H H43 1.0944 0.4817 0.3129 0.054 Uiso calc R 1
C C44 1.01556(15) 0.57024(18) 0.15492(15) 0.0495(4) Uani d . 1
H H44 1.0996 0.5773 0.0989 0.059 Uiso calc R 1
C C45 0.89427(16) 0.61600(18) 0.11217(15) 0.0504(4) Uani d . 1
H H45 0.8930 0.6555 0.0263 0.060 Uiso calc R 1
C C46 0.77482(15) 0.60311(17) 0.19694(16) 0.0487(3) Uani d . 1
H H46 0.6917 0.6350 0.1669 0.058 Uiso calc R 1

loop_
_atom_site_aniso_label
_atom_site_aniso_U_11
_atom_site_aniso_U_22
_atom_site_aniso_U_33
_atom_site_aniso_U_12
_atom_site_aniso_U_13
_atom_site_aniso_U_23
Mn1 0.03240(11) 0.02339(10) 0.02918(10) 0.00175(7) -0.01048(7) -0.00486(7)
Cl1 0.0581(2) 0.04415(18) 0.04476(19) 0.00357(15) -0.02752(16) -0.01319(14)
C1 0.0244(5) 0.0236(5) 0.0260(5) -0.0012(4) -0.0030(4) -0.0059(4)
O1 0.0367(4) 0.0218(4) 0.0312(4) 0.0013(3) -0.0109(3) -0.0059(3)
O2 0.0334(4) 0.0244(4) 0.0328(4) -0.0001(3) -0.0125(3) -0.0059(3)
N11 0.0397(5) 0.0301(5) 0.0301(5) -0.0004(4) -0.0054(4) -0.0069(4)
C12 0.0533(8) 0.0334(6) 0.0379(7) -0.0009(5) -0.0053(6) -0.0111(5)
C13 0.0674(10) 0.0443(8) 0.0461(8) 0.0084(7) 0.0031(7) -0.0180(6)
C14 0.0487(8) 0.0551(9) 0.0513(9) 0.0085(7) 0.0078(7) -0.0068(7)
C15 0.0414(7) 0.0521(8) 0.0443(8) -0.0054(6) -0.0038(6) -0.0068(6)
C16 0.0416(7) 0.0373(6) 0.0345(6) -0.0034(5) -0.0058(5) -0.0088(5)
N21 0.0339(5) 0.0266(5) 0.0450(6) 0.0011(4) -0.0057(5) -0.0053(4)
C22 0.0398(7) 0.0403(7) 0.0447(7) 0.0028(5) -0.0031(6) -0.0089(6)
C23 0.0530(8) 0.0427(8) 0.0509(9) 0.0029(6) 0.0067(7) -0.0061(6)
C24 0.0402(7) 0.0328(7) 0.0778(11) 0.0002(5) 0.0123(7) -0.0072(7)
C25 0.0328(6) 0.0351(7) 0.0826(12) 0.0020(5) -0.0054(7) -0.0084(7)
C26 0.0362(6) 0.0319(6) 0.0596(9) 0.0029(5) -0.0115(6) -0.0054(6)
N31 0.0307(5) 0.0256(4) 0.0300(5) 0.0027(4) -0.0055(4) -0.0059(4)
C32 0.0347(6) 0.0327(6) 0.0336(6) 0.0035(5) -0.0085(5) -0.0096(5)
C33 0.0360(6) 0.0340(6) 0.0531(8) 0.0030(5) -0.0091(6) -0.0195(6)
C34 0.0350(6) 0.0250(5) 0.0628(9) 0.0007(5) -0.0038(6) -0.0060(6)
C35 0.0399(6) 0.0318(6) 0.0419(7) 0.0027(5) -0.0007(5) 0.0039(5)
C36 0.0367(6) 0.0314(6) 0.0307(6) 0.0035(5) -0.0034(5) -0.0049(5)
N41 0.0376(6) 0.0541(7) 0.0486(7) -0.0024(5) -0.0002(5) -0.0136(6)
C42 0.0504(8) 0.0422(7) 0.0368(7) -0.0009(6) -0.0060(6) -0.0061(5)
C43 0.0383(7) 0.0483(8) 0.0489(8) 0.0061(6) -0.0125(6) -0.0064(6)
C44 0.0359(7) 0.0655(10) 0.0440(8) 0.0006(6) -0.0014(6) -0.0053(7)
C45 0.0475(8) 0.0614(9) 0.0398(7) 0.0002(7) -0.0108(6) 0.0004(7)
C46 0.0350(7) 0.0589(9) 0.0546(9) 0.0043(6) -0.0138(6) -0.0118(7)

loop_
_atom_type_symbol
_atom_type_description
_atom_type_scat_dispersion_real
_atom_type_scat_dispersion_imag
_atom_type_scat_source
C C 0.0033 0.0016 'International Tables Vol C Tables 4.2.6.8 and 6.1.1.4'
H H 0.0000 0.0000 'International Tables Vol C Tables 4.2.6.8 and 6.1.1.4'
Cl Cl 0.1484 0.1585 'International Tables Vol C Tables 4.2.6.8 and 6.1.1.4'
Mn Mn 0.3368 0.7283 'International Tables Vol C Tables 4.2.6.8 and 6.1.1.4'
N N 0.0061 0.0033 'International Tables Vol C Tables 4.2.6.8 and 6.1.1.4'
O O 0.0106 0.0060 'International Tables Vol C Tables 4.2.6.8 and 6.1.1.4'

loop_
_geom_angle_atom_site_label_1
_geom_angle_atom_site_label_2
_geom_angle_atom_site_label_3
_geom_angle_site_symmetry_1
_geom_angle_site_symmetry_3
_geom_angle
O2 Mn1 O1 2_656 . 75.70(3)
O2 Mn1 N31 2_656 . 163.65(3)
O1 Mn1 N31 . . 88.58(3)
O2 Mn1 N21 2_656 . 91.16(4)
O1 Mn1 N21 . . 88.94(4)
N31 Mn1 N21 . . 93.03(4)
O2 Mn1 N11 2_656 . 85.14(4)
O1 Mn1 N11 . . 83.28(4)
N31 Mn1 N11 . . 88.65(4)
N21 Mn1 N11 . . 172.00(4)
O2 Mn1 Cl1 2_656 . 99.76(2)
O1 Mn1 Cl1 . . 173.76(2)
N31 Mn1 Cl1 . . 95.56(3)
N21 Mn1 Cl1 . . 95.47(3)
N11 Mn1 Cl1 . . 92.14(3)
O2 C1 O1 . . 126.19(10)
O2 C1 C1 . 2_656 117.15(11)
O1 C1 C1 . 2_656 116.66(12)
C1 O1 Mn1 . . 115.03(7)
C1 O2 Mn1 . 2_656 115.26(7)
C12 N11 C16 . . 117.40(12)
C12 N11 Mn1 . . 120.52(9)
C16 N11 Mn1 . . 121.46(9)
N11 C12 C13 . . 122.87(14)
N11 C12 H12 . . 118.6
C13 C12 H12 . . 118.6
C14 C13 C12 . . 118.84(14)
C14 C13 H13 . . 120.6
C12 C13 H13 . . 120.6
C13 C14 C15 . . 118.96(14)
C13 C14 H14 . . 120.5
C15 C14 H14 . . 120.5
C16 C15 C14 . . 118.65(14)
C16 C15 H15 . . 120.7
C14 C15 H15 . . 120.7
N11 C16 C15 . . 123.28(13)
N11 C16 H16 . . 118.4
C15 C16 H16 . . 118.4
C22 N21 C26 . . 116.95(13)
C22 N21 Mn1 . . 122.70(9)
C26 N21 Mn1 . . 119.90(10)
N21 C22 C23 . . 122.88(14)
N21 C22 H22 . . 118.6
C23 C22 H22 . . 118.6
C22 C23 C24 . . 119.13(16)
C22 C23 H23 . . 120.4
C24 C23 H23 . . 120.4
C25 C24 C23 . . 118.49(14)
C25 C24 H24 . . 120.8
C23 C24 H24 . . 120.8
C24 C25 C26 . . 118.92(15)
C24 C25 H25 . . 120.5
C26 C25 H25 . . 120.5
N21 C26 C25 . . 123.60(16)
N21 C26 H26 . . 118.2
C25 C26 H26 . . 118.2
C32 N31 C36 . . 117.62(10)
C32 N31 Mn1 . . 121.40(8)
C36 N31 Mn1 . . 120.96(8)
N31 C32 C33 . . 122.84(12)
N31 C32 H32 . . 118.6
C33 C32 H32 . . 118.6
C34 C33 C32 . . 118.94(12)
C34 C33 H33 . . 120.5
C32 C33 H33 . . 120.5
C33 C34 C35 . . 118.91(12)
C33 C34 H34 . . 120.5
C35 C34 H34 . . 120.5
C34 C35 C36 . . 118.75(12)
C34 C35 H35 . . 120.6
C36 C35 H35 . . 120.6
N31 C36 C35 . . 122.94(12)
N31 C36 H36 . . 118.5
C35 C36 H36 . . 118.5
C42 N41 C46 . . 116.32(13)
N41 C42 C43 . . 124.15(14)
N41 C42 H42 . . 117.9
C43 C42 H42 . . 117.9
C44 C43 C42 . . 118.43(13)
C44 C43 H43 . . 120.8
C42 C43 H43 . . 120.8
C45 C44 C43 . . 118.76(14)
C45 C44 H44 . . 120.6
C43 C44 H44 . . 120.6
C46 C45 C44 . . 118.50(14)
C46 C45 H45 . . 120.8
C44 C45 H45 . . 120.8
N41 C46 C45 . . 123.85(14)
N41 C46 H46 . . 118.1
C45 C46 H46 . . 118.1

loop_
_geom_bond_atom_site_label_1
_geom_bond_atom_site_label_2
_geom_bond_site_symmetry_2
_geom_bond_distance
_geom_bond_publ_flag
Mn1 O2 2_656 2.1980(8) y
Mn1 O1 . 2.2081(8) y
Mn1 N31 . 2.2754(10) y
Mn1 N21 . 2.3068(11) y
Mn1 N11 . 2.3267(11) y
Mn1 Cl1 . 2.4418(4) y
C1 O2 . 1.2512(14) ?
C1 O1 . 1.2559(13) ?
C1 C1 2_656 1.569(2) ?
O2 Mn1 2_656 2.1980(8) ?
N11 C12 . 1.3404(16) ?
N11 C16 . 1.3424(17) ?
C12 C13 . 1.391(2) ?
C12 H12 . 0.9500 ?
C13 C14 . 1.377(3) ?
C13 H13 . 0.9500 ?
C14 C15 . 1.384(2) ?
C14 H14 . 0.9500 ?
C15 C16 . 1.382(2) ?
C15 H15 . 0.9500 ?
C16 H16 . 0.9500 ?
N21 C22 . 1.3400(19) ?
N21 C26 . 1.3482(17) ?
C22 C23 . 1.385(2) ?
C22 H22 . 0.9500 ?
C23 C24 . 1.389(2) ?
C23 H23 . 0.9500 ?
C24 C25 . 1.374(3) ?
C24 H24 . 0.9500 ?
C25 C26 . 1.377(2) ?
C25 H25 . 0.9500 ?
C26 H26 . 0.9500 ?
N31 C32 . 1.3428(15) ?
N31 C36 . 1.3438(16) ?
C32 C33 . 1.3898(18) ?
C32 H32 . 0.9500 ?
C33 C34 . 1.378(2) ?
C33 H33 . 0.9500 ?
C34 C35 . 1.386(2) ?
C34 H34 . 0.9500 ?
C35 C36 . 1.3875(18) ?
C35 H35 . 0.9500 ?
C36 H36 . 0.9500 ?
N41 C42 . 1.330(2) ?
N41 C46 . 1.342(2) ?
C42 C43 . 1.381(2) ?
C42 H42 . 0.9500 ?
C43 C44 . 1.379(2) ?
C43 H43 . 0.9500 ?
C44 C45 . 1.379(2) ?
C44 H44 . 0.9500 ?
C45 C46 . 1.379(2) ?
C45 H45 . 0.9500 ?
C46 H46 . 0.9500 ?

loop_
_geom_torsion_atom_site_label_1
_geom_torsion_atom_site_label_2
_geom_torsion_atom_site_label_3
_geom_torsion_atom_site_label_4
_geom_torsion_site_symmetry_1
_geom_torsion_site_symmetry_4
_geom_torsion
O2 C1 O1 Mn1 . . 176.61(9)
C1 C1 O1 Mn1 2_656 . -3.33(15)
O2 Mn1 O1 C1 2_656 . 3.79(8)
N31 Mn1 O1 C1 . . -171.69(8)
N21 Mn1 O1 C1 . . 95.26(8)
N11 Mn1 O1 C1 . . -82.88(8)
O1 C1 O2 Mn1 . 2_656 176.64(9)
C1 C1 O2 Mn1 2_656 2_656 -3.43(15)
O2 Mn1 N11 C12 2_656 . 52.68(10)
O1 Mn1 N11 C12 . . 128.82(10)
N31 Mn1 N11 C12 . . -142.46(10)
Cl1 Mn1 N11 C12 . . -46.94(10)
O2 Mn1 N11 C16 2_656 . -118.04(10)
O1 Mn1 N11 C16 . . -41.90(10)
N31 Mn1 N11 C16 . . 46.83(10)
Cl1 Mn1 N11 C16 . . 142.35(10)
C16 N11 C12 C13 . . 0.7(2)
Mn1 N11 C12 C13 . . -170.40(12)
N11 C12 C13 C14 . . -0.6(2)
C12 C13 C14 C15 . . 0.1(3)
C13 C14 C15 C16 . . 0.2(2)
C12 N11 C16 C15 . . -0.4(2)
Mn1 N11 C16 C15 . . 170.63(11)
C14 C15 C16 N11 . . -0.1(2)
O2 Mn1 N21 C22 2_656 . 67.37(10)
O1 Mn1 N21 C22 . . -8.30(10)
N31 Mn1 N21 C22 . . -96.83(10)
Cl1 Mn1 N21 C22 . . 167.29(10)
O2 Mn1 N21 C26 2_656 . -104.74(10)
O1 Mn1 N21 C26 . . 179.59(10)
N31 Mn1 N21 C26 . . 91.07(10)
Cl1 Mn1 N21 C26 . . -4.82(9)
C26 N21 C22 C23 . . 1.1(2)
Mn1 N21 C22 C23 . . -171.25(11)
N21 C22 C23 C24 . . -0.8(2)
C22 C23 C24 C25 . . -0.5(2)
C23 C24 C25 C26 . . 1.3(2)
C22 N21 C26 C25 . . -0.2(2)
Mn1 N21 C26 C25 . . 172.39(11)
C24 C25 C26 N21 . . -1.1(2)
O2 Mn1 N31 C32 2_656 . -50.36(17)
O1 Mn1 N31 C32 . . -34.62(9)
N21 Mn1 N31 C32 . . 54.24(9)
N11 Mn1 N31 C32 . . -117.93(9)
Cl1 Mn1 N31 C32 . . 150.04(9)
O2 Mn1 N31 C36 2_656 . 131.19(12)
O1 Mn1 N31 C36 . . 146.93(9)
N21 Mn1 N31 C36 . . -124.21(9)
N11 Mn1 N31 C36 . . 63.62(9)
Cl1 Mn1 N31 C36 . . -28.40(9)
C36 N31 C32 C33 . . 0.47(18)
Mn1 N31 C32 C33 . . -178.02(9)
N31 C32 C33 C34 . . -0.40(19)
C32 C33 C34 C35 . . 0.06(19)
C33 C34 C35 C36 . . 0.19(19)
C32 N31 C36 C35 . . -0.21(18)
Mn1 N31 C36 C35 . . 178.29(10)
C34 C35 C36 N31 . . -0.1(2)
C46 N41 C42 C43 . . -0.8(2)
N41 C42 C43 C44 . . 0.5(2)
C42 C43 C44 C45 . . 0.1(3)
C43 C44 C45 C46 . . -0.2(3)
C42 N41 C46 C45 . . 0.6(2)
C44 C45 C46 N41 . . -0.1(3)
